data_2013291
loop_
_publ_author_name
'Jan Janczak'
'Ryszard Kubiak'

_publ_section_title
;
 Two isomorphous complexes: dichloro[phthalocyaninato(2--)]tin(IV) and
 dichloro[phthalocyaninato(2--)]germanium(IV)
;
_journal_issue 6
_journal_name_full 'Acta Crystallographica Section C'
_journal_page_first m237
_journal_page_last m240
_journal_paper_doi 10.1107/S0108270103009417
_journal_volume 59
_journal_year 2003
_chemical_formula_iupac '[Ge (C32 H16 N8) Cl2]'
_chemical_formula_moiety 'C32 H16 Cl2 Ge N8'
_chemical_formula_sum 'C32 H16 Cl2 Ge N8'
_chemical_formula_weight 656.02
_chemical_melting_point sublimation
_chemical_name_common 'dichlorphthalocyanine germanium'
_chemical_name_systematic
;
 dichloro(phthalocyaninato(2-))germanium(IV)
;
_space_group_IT_number 2
_symmetry_cell_setting triclinic
_symmetry_space_group_name_Hall '-P 1'
_symmetry_space_group_name_H-M 'P -1'
_atom_sites_solution_hydrogens geom
_atom_sites_solution_primary direct
_atom_sites_solution_secondary difmap
_cell_angle_alpha 73.85(3)
_cell_angle_beta 80.61(3)
_cell_angle_gamma 86.39(3)
_cell_formula_units_Z 1
_cell_length_a 7.3650(10)
_cell_length_b 8.704(2)
_cell_length_c 10.966(2)
_cell_measurement_reflns_used 3082
_cell_measurement_temperature 293(2)
_cell_measurement_theta_max 28
_cell_measurement_theta_min 2.8
_cell_volume 666.1(2)
_computing_cell_refinement 'KM-4 CCD software'
_computing_data_collection 'KM-4 CCD software (Kuma, 2000)'
_computing_data_reduction 'KM-4 CCD software'
_computing_molecular_graphics 'SHELXTL (Sheldrick, 1990)'
_computing_publication_material SHELXL97
_computing_structure_refinement 'SHELXL97 (Sheldrick, 1997)'
_computing_structure_solution 'SHELXS97 (Sheldrick, 1990)'
_diffrn_ambient_temperature 293(2)
_diffrn_detector_area_resol_mean '1024x1024 with blocks 2x2'
_diffrn_measured_fraction_theta_full 0.956
_diffrn_measured_fraction_theta_max 0.956
_diffrn_measurement_device_type 'KUMA KM-4 CCD area-detector'
_diffrn_measurement_method '\w scan'
_diffrn_radiation_monochromator graphite
_diffrn_radiation_source 'fine-focus sealed tube'
_diffrn_radiation_type MoK\a
_diffrn_radiation_wavelength 0.71073
_diffrn_reflns_av_R_equivalents 0.0132
_diffrn_reflns_av_sigmaI/netI 0.0304
_diffrn_reflns_limit_h_max 9
_diffrn_reflns_limit_h_min -9
_diffrn_reflns_limit_k_max 10
_diffrn_reflns_limit_k_min -11
_diffrn_reflns_limit_l_max 13
_diffrn_reflns_limit_l_min -14
_diffrn_reflns_number 5657
_diffrn_reflns_theta_full 28.00
_diffrn_reflns_theta_max 28.00
_diffrn_reflns_theta_min 2.80
_exptl_absorpt_coefficient_mu 1.392
_exptl_absorpt_correction_T_max 0.787
_exptl_absorpt_correction_T_min 0.634
_exptl_absorpt_correction_type analytical
_exptl_absorpt_process_details
;
face-indexed, SHELXTL (Sheldrick, 1990)
;
_exptl_crystal_colour violet
_exptl_crystal_density_diffrn 1.635
_exptl_crystal_density_meas 1.63
_exptl_crystal_density_method floatation
_exptl_crystal_description parallelepiped
_exptl_crystal_F_000 330
_exptl_crystal_size_max 0.36
_exptl_crystal_size_mid 0.25
_exptl_crystal_size_min 0.18
_refine_diff_density_max 0.345
_refine_diff_density_min -0.285
_refine_ls_extinction_coef 0.110(10)
_refine_ls_extinction_expression Fc^*^=kFc[1+0.001xFc^2^\l^3^/sin(2\q)]^-1/4^
_refine_ls_extinction_method SHELXL97
_refine_ls_goodness_of_fit_ref 1.063
_refine_ls_hydrogen_treatment constr
_refine_ls_matrix_type full
_refine_ls_number_parameters 197
_refine_ls_number_reflns 3082
_refine_ls_number_restraints 0
_refine_ls_restrained_S_all 1.063
_refine_ls_R_factor_all 0.0866
_refine_ls_R_factor_gt 0.0533
_refine_ls_shift/su_max 0.000
_refine_ls_shift/su_mean 0.000
_refine_ls_structure_factor_coef Fsqd
_refine_ls_weighting_details 'calc w=1/[\s^2^(Fo^2^)+(0.0686P)^2^+0.2297P] where P=(Fo^2^+2Fc^2^)/3'
_refine_ls_weighting_scheme calc
_refine_ls_wR_factor_gt 0.1315
_refine_ls_wR_factor_ref 0.1511
_reflns_number_gt 1936
_reflns_number_total 3082
_reflns_threshold_expression I>2\s(I)
_cod_data_source_file gg1161.cif
_cod_data_source_block IIa
_cod_database_code 2013291
_cod_database_fobs_code 2013291

loop_
_symmetry_equiv_pos_as_xyz
'x, y, z'
'-x, -y, -z'

loop_
_atom_site_label
_atom_site_fract_x
_atom_site_fract_y
_atom_site_fract_z
_atom_site_U_iso_or_equiv
_atom_site_adp_type
_atom_site_calc_flag
_atom_site_refinement_flags
_atom_site_occupancy
_atom_site_disorder_assembly
_atom_site_disorder_group
_atom_site_type_symbol
Ge 0.5000 0.0000 0.5000 0.0816(3) Uani d S 1 . . Ge
Cl 0.22982(11) 0.14435(10) 0.41116(8) 0.0687(3) Uani d . 1 . . Cl
N1 0.3866(5) -0.3169(4) 0.4072(3) 0.0841(9) Uani d . 1 . . N
N2 0.5651(4) -0.0748(4) 0.3434(3) 0.0763(8) Uani d . 1 . . N
N3 0.7611(4) 0.1418(4) 0.2114(3) 0.0796(9) Uani d . 1 . . N
N4 0.6527(5) 0.1896(4) 0.4186(3) 0.0851(9) Uani d . 1 . . N
C1 0.4963(5) -0.2066(4) 0.3231(4) 0.0766(10) Uani d . 1 . . C
C2 0.5612(5) -0.2122(5) 0.1943(4) 0.0825(10) Uani d . 1 . . C
C3 0.5343(6) -0.3205(5) 0.1253(4) 0.0883(11) Uani d . 1 . . C
H3 0.4639 -0.4112 0.1641 0.106 Uiso calc R 1 . . H
C4 0.6131(7) -0.2898(6) 0.0008(5) 0.1025(14) Uani d . 1 . . C
H4 0.5947 -0.3589 -0.0470 0.123 Uiso calc R 1 . . H
C5 0.7237(6) -0.1532(5) -0.0578(4) 0.0918(12) Uani d . 1 . . C
H5 0.7770 -0.1334 -0.1434 0.110 Uiso calc R 1 . . H
C6 0.7514(6) -0.0521(5) 0.0105(4) 0.0840(11) Uani d . 1 . . C
H6 0.8263 0.0359 -0.0272 0.101 Uiso calc R 1 . . H
C7 0.6693(6) -0.0794(5) 0.1350(4) 0.0814(10) Uani d . 1 . . C
C8 0.6717(5) 0.0053(4) 0.2335(4) 0.0759(9) Uani d . 1 . . C
C9 0.7496(5) 0.2191(4) 0.2967(4) 0.0759(9) Uani d . 1 . . C
C10 0.8628(7) 0.3607(6) 0.2798(4) 0.1078(18) Uani d . 1 . . C
C11 0.9684(6) 0.4542(5) 0.1683(5) 0.0928(13) Uani d . 1 . . C
H11 0.9943 0.4233 0.0926 0.111 Uiso calc R 1 . . H
C12 1.0318(6) 0.5973(5) 0.1796(5) 0.0923(12) Uani d . 1 . . C
H12 1.1077 0.6610 0.1102 0.111 Uiso calc R 1 . . H
C13 0.9866(6) 0.6470(5) 0.2889(5) 0.0979(14) Uani d . 1 . . C
H13 1.0386 0.7394 0.2936 0.117 Uiso calc R 1 . . H
C14 0.8694(6) 0.5657(5) 0.3890(5) 0.0850(11) Uani d . 1 . . C
H14 0.8354 0.6043 0.4606 0.102 Uiso calc R 1 . . H
C15 0.7998(5) 0.4252(5) 0.3854(4) 0.0799(10) Uani d . 1 . . C
C16 0.6775(5) 0.3097(4) 0.4740(4) 0.0777(10) Uani d . 1 . . C

loop_
_atom_site_aniso_label
_atom_site_aniso_U_11
_atom_site_aniso_U_22
_atom_site_aniso_U_33
_atom_site_aniso_U_12
_atom_site_aniso_U_13
_atom_site_aniso_U_23
Ge 0.0903(4) 0.0753(4) 0.0770(4) -0.0119(3) 0.0052(3) -0.0250(3)
Cl 0.0738(5) 0.0686(5) 0.0657(5) 0.0019(4) -0.0033(4) -0.0263(4)
N1 0.086(2) 0.0753(19) 0.096(2) -0.0091(16) -0.0015(18) -0.0380(17)
N2 0.0773(18) 0.0684(17) 0.079(2) -0.0123(14) -0.0064(15) -0.0133(15)
N3 0.086(2) 0.0721(19) 0.079(2) -0.0150(15) 0.0044(16) -0.0242(16)
N4 0.098(2) 0.078(2) 0.078(2) -0.0108(17) 0.0009(17) -0.0272(16)
C1 0.078(2) 0.068(2) 0.080(2) 0.0010(17) -0.0023(19) -0.0213(18)
C2 0.072(2) 0.080(2) 0.096(3) 0.0054(18) -0.010(2) -0.029(2)
C3 0.094(3) 0.095(3) 0.086(3) -0.007(2) -0.001(2) -0.046(2)
C4 0.115(3) 0.113(3) 0.094(3) 0.006(3) -0.018(3) -0.053(3)
C5 0.102(3) 0.100(3) 0.069(2) -0.004(2) 0.009(2) -0.027(2)
C6 0.093(3) 0.077(2) 0.078(2) 0.0100(19) -0.004(2) -0.0229(19)
C7 0.087(2) 0.072(2) 0.086(3) 0.0045(19) -0.003(2) -0.029(2)
C8 0.081(2) 0.071(2) 0.072(2) -0.0040(17) -0.0017(18) -0.0188(17)
C9 0.081(2) 0.066(2) 0.071(2) -0.0045(17) 0.0017(18) -0.0110(17)
C10 0.142(4) 0.102(3) 0.081(3) -0.075(3) 0.036(3) -0.040(2)
C11 0.078(2) 0.073(2) 0.107(3) -0.0114(19) 0.005(2) 0.000(2)
C12 0.087(3) 0.084(3) 0.100(3) -0.014(2) -0.013(2) -0.012(2)
C13 0.094(3) 0.062(2) 0.136(4) -0.001(2) -0.040(3) -0.012(3)
C14 0.086(2) 0.068(2) 0.099(3) -0.0039(19) -0.023(2) -0.014(2)
C15 0.085(2) 0.074(2) 0.079(2) -0.0049(18) -0.0130(19) -0.0173(19)
C16 0.086(2) 0.070(2) 0.076(2) -0.0085(18) -0.0063(19) -0.0206(18)

loop_
_atom_type_symbol
_atom_type_description
_atom_type_scat_dispersion_real
_atom_type_scat_dispersion_imag
_atom_type_scat_source
C C 0.0033 0.0016 'International Tables Vol C Tables 4.2.6.8 and 6.1.1.4'
H H 0.0000 0.0000 'International Tables Vol C Tables 4.2.6.8 and 6.1.1.4'
N N 0.0061 0.0033 'International Tables Vol C Tables 4.2.6.8 and 6.1.1.4'
Cl Cl 0.1484 0.1585 'International Tables Vol C Tables 4.2.6.8 and 6.1.1.4'
Ge Ge 0.1547 1.8001 'International Tables Vol C Tables 4.2.6.8 and 6.1.1.4'

loop_
_geom_angle_atom_site_label_1
_geom_angle_atom_site_label_2
_geom_angle_atom_site_label_3
_geom_angle_site_symmetry_1
_geom_angle_site_symmetry_3
_geom_angle
_geom_angle_publ_flag
N2 Ge Cl . . 89.09(10) y
N4 Ge Cl . . 90.71(11) y
N4 Ge N2 2_656 . 89.83(13) y
N2 Ge N4 . . 90.17(13) y
N4 Ge N4 2_656 . 180.00(13) ?
N4 Ge N2 2_656 2_656 90.17(13) ?
N4 Ge N2 . 2_656 89.83(13) ?
N2 Ge N2 . 2_656 180.0 ?
N4 Ge Cl 2_656 . 89.29(11) ?
N2 Ge Cl 2_656 . 90.91(10) ?
N4 Ge Cl 2_656 2_656 90.71(11) ?
N4 Ge Cl . 2_656 89.29(11) ?
N2 Ge Cl . 2_656 90.91(10) ?
N2 Ge Cl 2_656 2_656 89.09(10) ?
Cl Ge Cl . 2_656 180.00(4) ?
C16 N1 C1 2_656 . 123.2(3) ?
C8 N2 C1 . . 108.7(3) ?
C8 N2 Ge . . 125.2(3) ?
C1 N2 Ge . . 125.8(3) ?
C9 N3 C8 . . 121.8(3) ?
C9 N4 C16 . . 110.9(3) ?
C9 N4 Ge . . 123.3(3) ?
C16 N4 Ge . . 125.7(3) ?
N1 C1 N2 . . 127.4(3) ?
N1 C1 C2 . . 123.2(4) ?
N2 C1 C2 . . 109.4(3) ?
C7 C2 C3 . . 119.8(4) ?
C7 C2 C1 . . 107.5(4) ?
C3 C2 C1 . . 132.7(4) ?
C4 C3 C2 . . 118.4(4) ?
C4 C3 H3 . . 120.8 ?
C2 C3 H3 . . 120.8 ?
C3 C4 C5 . . 120.8(4) ?
C3 C4 H4 . . 119.6 ?
C5 C4 H4 . . 119.6 ?
C6 C5 C4 . . 120.1(4) ?
C6 C5 H5 . . 119.9 ?
C4 C5 H5 . . 119.9 ?
C5 C6 C7 . . 119.7(4) ?
C5 C6 H6 . . 120.1 ?
C7 C6 H6 . . 120.1 ?
C6 C7 C2 . . 121.2(4) ?
C6 C7 C8 . . 133.0(4) ?
C2 C7 C8 . . 105.8(3) ?
N3 C8 N2 . . 128.0(4) ?
N3 C8 C7 . . 123.3(3) ?
N2 C8 C7 . . 108.7(3) ?
N3 C9 N4 . . 131.4(3) ?
N3 C9 C10 . . 122.7(3) ?
N4 C9 C10 . . 105.7(3) ?
C11 C10 C15 . . 120.2(4) ?
C11 C10 C9 . . 129.6(4) ?
C15 C10 C9 . . 107.2(3) ?
C12 C11 C10 . . 115.2(5) ?
C12 C11 H11 . . 122.4 ?
C10 C11 H11 . . 122.4 ?
C13 C12 C11 . . 122.6(4) ?
C13 C12 H12 . . 118.7 ?
C11 C12 H12 . . 118.7 ?
C14 C13 C12 . . 121.5(4) ?
C14 C13 H13 . . 119.3 ?
C12 C13 H13 . . 119.3 ?
C13 C14 C15 . . 119.6(5) ?
C13 C14 H14 . . 120.2 ?
C15 C14 H14 . . 120.2 ?
C14 C15 C10 . . 119.9(4) ?
C14 C15 C16 . . 134.0(4) ?
C10 C15 C16 . . 106.0(3) ?
N1 C16 N4 2_656 . 127.6(3) ?
N1 C16 C15 2_656 . 123.2(4) ?
N4 C16 C15 . . 109.0(3) ?

loop_
_geom_bond_atom_site_label_1
_geom_bond_atom_site_label_2
_geom_bond_site_symmetry_2
_geom_bond_distance
_geom_bond_publ_flag
Ge Cl . 2.4747(11) y
Ge N2 . 1.979(3) y
Ge N4 . 1.968(3) y
Ge N2 2_656 1.979(3) ?
Ge Cl 2_656 2.4747(11) ?
Ge N4 2_656 1.968(3) ?
N1 C16 2_656 1.329(5) ?
N1 C1 . 1.337(5) ?
N2 C8 . 1.360(5) ?
N2 C1 . 1.369(5) ?
N3 C9 . 1.286(5) ?
N3 C8 . 1.337(5) ?
N4 C9 . 1.373(5) ?
N4 C16 . 1.381(5) ?
C1 C2 . 1.428(6) ?
C2 C7 . 1.387(6) ?
C2 C3 . 1.404(6) ?
C3 C4 . 1.353(6) ?
C3 H3 . 0.9300 ?
C4 C5 . 1.420(7) ?
C4 H4 . 0.9300 ?
C5 C6 . 1.347(6) ?
C5 H5 . 0.9300 ?
C6 C7 . 1.361(6) ?
C6 H6 . 0.9300 ?
C7 C8 . 1.470(6) ?
C9 C10 . 1.484(5) ?
C10 C11 . 1.406(5) ?
C10 C15 . 1.423(6) ?
C11 C12 . 1.401(6) ?
C11 H11 . 0.9300 ?
C12 C13 . 1.369(7) ?
C12 H12 . 0.9300 ?
C13 C14 . 1.337(6) ?
C13 H13 . 0.9300 ?
C14 C15 . 1.368(5) ?
C14 H14 . 0.9300 ?
C15 C16 . 1.432(5) ?
C16 N1 2_656 1.329(5) ?
